data_4311719
loop_
_publ_author_name
'Shane G. Telfer'
'Tomohiro Sato'
'Takunori Harada'
'Reiko Kuroda'
'Julie Lefebvre'
'Daniel B. Leznoff'

_publ_section_title
;
 Mono- and Dinuclear Complexes of Chiral Tri- and Tetradentate Schiff-Base
 Ligands Derived from 1,1'-Binaphthyl-2,2'-diamine
;
_journal_name_full 'Inorganic Chemistry'
_journal_page_first 6168
_journal_page_last 6176
_journal_paper_doi 10.1021/ic049910y
_journal_volume 43
_journal_year 2004
_chemical_formula_sum 'C33 H24 Cl6 Cu2 N4'
_chemical_formula_weight 816.34
_chemical_name_systematic
; 
 ? 
;
_space_group_IT_number 4
_symmetry_cell_setting monoclinic
_symmetry_space_group_name_Hall 'P 2yb'
_symmetry_space_group_name_H-M 'P 1 21 1'
_atom_sites_solution_hydrogens geom
_atom_sites_solution_primary direct
_atom_sites_solution_secondary difmap
_audit_creation_method SHELXL-97
_cell_angle_alpha 90.00
_cell_angle_beta 97.520(2)
_cell_angle_gamma 90.00
_cell_formula_units_Z 2
_cell_length_a 10.0013(13)
_cell_length_b 13.9969(18)
_cell_length_c 12.0911(15)
_cell_measurement_reflns_used 5861
_cell_measurement_temperature 100(2)
_cell_measurement_theta_max 27.89
_cell_measurement_theta_min 1.70
_cell_volume 1678.0(4)
_computing_cell_refinement 'Bruker SMART'
_computing_data_collection 'Bruker SMART'
_computing_data_reduction 'Bruker SAINT'
_computing_structure_refinement 'SHELXL-97 (Sheldrick, 1997)'
_computing_structure_solution 'SHELXS-97 (Sheldrick, 1997)'
_diffrn_ambient_temperature 100(2)
_diffrn_measured_fraction_theta_full 0.964
_diffrn_measured_fraction_theta_max 0.964
_diffrn_measurement_device_type 'CCD area detector'
_diffrn_measurement_method 'omega scans'
_diffrn_radiation_monochromator graphite
_diffrn_radiation_source 'fine-focus sealed tube'
_diffrn_radiation_type MoK\a
_diffrn_radiation_wavelength 0.71073
_diffrn_reflns_av_R_equivalents 0.0307
_diffrn_reflns_av_sigmaI/netI 0.0664
_diffrn_reflns_limit_h_max 11
_diffrn_reflns_limit_h_min -13
_diffrn_reflns_limit_k_max 16
_diffrn_reflns_limit_k_min -18
_diffrn_reflns_limit_l_max 15
_diffrn_reflns_limit_l_min -15
_diffrn_reflns_number 10528
_diffrn_reflns_theta_full 27.89
_diffrn_reflns_theta_max 27.89
_diffrn_reflns_theta_min 1.70
_exptl_absorpt_coefficient_mu 1.776
_exptl_absorpt_correction_T_max 0.8424
_exptl_absorpt_correction_T_min 0.6651
_exptl_absorpt_correction_type empirical
_exptl_absorpt_process_details 'Bruker SADABS'
_exptl_crystal_colour brown
_exptl_crystal_density_diffrn 1.616
_exptl_crystal_density_method 'not measured'
_exptl_crystal_description prism
_exptl_crystal_F_000 820
_exptl_crystal_size_max 0.25
_exptl_crystal_size_mid 0.15
_exptl_crystal_size_min 0.10
_refine_diff_density_max 0.696
_refine_diff_density_min -0.580
_refine_diff_density_rms 0.103
_refine_ls_abs_structure_details 'Flack H D (1983), Acta Cryst. A39, 876-881'
_refine_ls_abs_structure_Flack 0.030(13)
_refine_ls_extinction_method none
_refine_ls_goodness_of_fit_ref 1.083
_refine_ls_hydrogen_treatment mixed
_refine_ls_matrix_type full
_refine_ls_number_parameters 406
_refine_ls_number_reflns 6310
_refine_ls_number_restraints 1
_refine_ls_restrained_S_all 1.083
_refine_ls_R_factor_all 0.0499
_refine_ls_R_factor_gt 0.0450
_refine_ls_shift/su_max 0.002
_refine_ls_shift/su_mean 0.000
_refine_ls_structure_factor_coef Fsqd
_refine_ls_weighting_details 'calc w=1/[\s^2^(Fo^2^)+(0.0445P)^2^+0.3184P] where P=(Fo^2^+2Fc^2^)/3'
_refine_ls_weighting_scheme calc
_refine_ls_wR_factor_gt 0.1022
_refine_ls_wR_factor_ref 0.1052
_reflns_number_gt 5861
_reflns_number_total 6310
_reflns_threshold_expression >2sigma(I)
_cod_data_source_file ic049910ysi20040122_090530_3.cif
_cod_data_source_block Fig4
_cod_depositor_comments
;
The following automatic conversions were performed:
'_symmetry_cell_setting' value 'Monoclinic' changed to 'monoclinic'
according to '/home/saulius/struct/CIF-dictionaries/cif_core.dic'
dictionary named 'cif_core.dic' version 2.4.1 from 2010-06-29.

Automatic conversion script
Id: cif_fix_enum 1527 2010-12-29 10:47:43Z saulius 
;
_cod_database_code 4311719

loop_
_symmetry_equiv_pos_as_xyz
'x, y, z'
'-x, y+1/2, -z'

loop_
_atom_site_label
_atom_site_type_symbol
_atom_site_fract_x
_atom_site_fract_y
_atom_site_fract_z
_atom_site_U_iso_or_equiv
_atom_site_adp_type
_atom_site_occupancy
_atom_site_symmetry_multiplicity
_atom_site_calc_flag
_atom_site_refinement_flags
_atom_site_disorder_assembly
_atom_site_disorder_group
C1 C 0.6983(4) 0.4501(3) 0.2609(4) 0.0118(9) Uani 1 1 d . . .
C2 C 0.7229(5) 0.5011(3) 0.3573(4) 0.0142(10) Uani 1 1 d . . .
C3 C 0.6452(5) 0.4904(4) 0.4454(4) 0.0158(10) Uani 1 1 d . . .
H3 H 0.6606 0.5293 0.5081 0.019 Uiso 1 1 calc R . .
C4 C 0.5467(5) 0.4223(3) 0.4376(4) 0.0147(10) Uani 1 1 d . . .
H4 H 0.4940 0.4155 0.4950 0.018 Uiso 1 1 calc R . .
C5 C 0.4307(5) 0.2849(4) 0.3379(4) 0.0197(11) Uani 1 1 d . . .
H5 H 0.3797 0.2758 0.3961 0.024 Uiso 1 1 calc R . .
C6 C 0.4152(5) 0.2247(4) 0.2494(4) 0.0214(11) Uani 1 1 d . . .
H6 H 0.3552 0.1738 0.2482 0.026 Uiso 1 1 calc R . .
C7 C 0.4888(5) 0.2384(4) 0.1591(4) 0.0227(12) Uani 1 1 d . . .
H7 H 0.4783 0.1965 0.0989 0.027 Uiso 1 1 calc R . .
C8 C 0.5764(5) 0.3142(4) 0.1608(4) 0.0187(11) Uani 1 1 d . . .
H8 H 0.6215 0.3250 0.0994 0.022 Uiso 1 1 calc R . .
C9 C 0.5994(5) 0.3758(4) 0.2532(4) 0.0150(10) Uani 1 1 d . . .
C10 C 0.5237(5) 0.3616(3) 0.3427(4) 0.0126(9) Uani 1 1 d . . .
C11 C 0.7687(5) 0.4738(3) 0.1621(4) 0.0123(9) Uani 1 1 d . . .
C12 C 0.7266(5) 0.5496(3) 0.0942(4) 0.0114(9) Uani 1 1 d . . .
C13 C 0.7919(5) 0.5761(4) 0.0020(4) 0.0162(10) Uani 1 1 d . . .
H13 H 0.7607 0.6276 -0.0427 0.019 Uiso 1 1 calc R . .
C14 C 0.9017(5) 0.5249(4) -0.0208(4) 0.0171(10) Uani 1 1 d . . .
H14 H 0.9447 0.5421 -0.0816 0.021 Uiso 1 1 calc R . .
C15 C 1.0686(5) 0.3969(4) 0.0260(4) 0.0183(11) Uani 1 1 d . . .
H15 H 1.1134 0.4146 -0.0335 0.022 Uiso 1 1 calc R . .
C16 C 1.1167(6) 0.3237(4) 0.0927(5) 0.0256(12) Uani 1 1 d . . .
H16 H 1.1957 0.2929 0.0802 0.031 Uiso 1 1 calc R . .
C17 C 1.0473(5) 0.2940(4) 0.1808(5) 0.0235(11) Uani 1 1 d . . .
H17 H 1.0799 0.2428 0.2254 0.028 Uiso 1 1 calc R . .
C18 C 0.9326(5) 0.3400(4) 0.2012(4) 0.0194(11) Uani 1 1 d . . .
H18 H 0.8866 0.3182 0.2584 0.023 Uiso 1 1 calc R . .
C19 C 0.8825(5) 0.4196(3) 0.1375(4) 0.0123(9) Uani 1 1 d . . .
N21 N 0.8358(4) 0.5661(3) 0.3763(3) 0.0121(8) Uani 1 1 d . . .
C20 C 0.9511(5) 0.4467(3) 0.0458(4) 0.0136(9) Uani 1 1 d . . .
C22 C 0.9527(5) 0.5316(4) 0.3758(4) 0.0135(10) Uani 1 1 d . . .
H22 H 0.9642 0.4668 0.3629 0.016 Uiso 1 1 calc R . .
C23 C 1.0694(5) 0.5950(4) 0.3956(4) 0.0154(10) Uani 1 1 d . . .
N24 N 1.0375(4) 0.6864(3) 0.4142(3) 0.0161(9) Uani 1 1 d . . .
C25 C 1.1376(5) 0.7499(4) 0.4318(4) 0.0220(10) Uani 1 1 d . . .
H25 H 1.1172 0.8130 0.4467 0.026 Uiso 1 1 calc R . .
C26 C 1.2721(5) 0.7245(4) 0.4284(4) 0.0236(12) Uani 1 1 d . . .
H26 H 1.3398 0.7704 0.4391 0.028 Uiso 1 1 calc R . .
C27 C 1.3030(5) 0.6310(4) 0.4093(5) 0.0258(12) Uani 1 1 d . . .
H27 H 1.3923 0.6126 0.4090 0.031 Uiso 1 1 calc R . .
C28 C 1.1998(5) 0.5638(4) 0.3904(4) 0.0204(11) Uani 1 1 d . . .
H28 H 1.2179 0.5003 0.3749 0.024 Uiso 1 1 calc R . .
N29 N 0.6160(4) 0.6104(3) 0.1130(3) 0.0115(8) Uani 1 1 d . . .
C30 C 0.4967(5) 0.5748(4) 0.1015(4) 0.0160(10) Uani 1 1 d . . .
H30 H 0.4817 0.5104 0.0850 0.019 Uiso 1 1 calc R . .
C31 C 0.3859(5) 0.6391(4) 0.1152(4) 0.0143(9) Uani 1 1 d . . .
N32 N 0.4223(4) 0.7313(3) 0.1355(3) 0.0146(9) Uani 1 1 d . . .
C33 C 0.3269(5) 0.7943(4) 0.1476(4) 0.0163(10) Uani 1 1 d . . .
H33 H 0.3519 0.8577 0.1613 0.020 Uiso 1 1 calc R . .
C34 C 0.1919(5) 0.7707(4) 0.1408(4) 0.0199(11) Uani 1 1 d . . .
H34 H 0.1277 0.8170 0.1502 0.024 Uiso 1 1 calc R . .
C35 C 0.1545(5) 0.6771(4) 0.1197(5) 0.0237(12) Uani 1 1 d . . .
H35 H 0.0644 0.6592 0.1147 0.028 Uiso 1 1 calc R . .
C36 C 0.2532(5) 0.6098(4) 0.1061(5) 0.0242(12) Uani 1 1 d . . .
H36 H 0.2302 0.5463 0.0911 0.029 Uiso 1 1 calc R . .
Cu1 Cu 0.62243(5) 0.75353(4) 0.15637(4) 0.01287(13) Uani 1 1 d . . .
Cu2 Cu 0.83875(5) 0.71107(4) 0.40262(5) 0.01307(13) Uani 1 1 d . . .
Cl1 Cl 0.84900(11) 0.75675(9) 0.19500(9) 0.0151(2) Uani 1 1 d . . .
Cl2 Cl 0.61167(11) 0.72684(8) 0.36826(9) 0.0150(3) Uani 1 1 d . . .
Cl3 Cl 0.60289(13) 0.90806(9) 0.10704(11) 0.0207(3) Uani 1 1 d . . .
Cl4 Cl 0.86738(13) 0.83498(10) 0.51853(11) 0.0241(3) Uani 1 1 d . . .
C41 C 0.1371(7) 0.5015(5) 0.6962(6) 0.0459(18) Uani 1 1 d . . .
H41A H 0.1645 0.4620 0.7612 0.055 Uiso 1 1 calc R . .
H41B H 0.1702 0.4719 0.6326 0.055 Uiso 1 1 calc R . .
Cl42 Cl -0.0442(2) 0.50758(17) 0.67182(15) 0.0574(5) Uani 1 1 d . . .
Cl43 Cl 0.2083(3) 0.61423(17) 0.7176(3) 0.0952(10) Uani 1 1 d . . .

loop_
_atom_site_aniso_label
_atom_site_aniso_U_11
_atom_site_aniso_U_22
_atom_site_aniso_U_33
_atom_site_aniso_U_23
_atom_site_aniso_U_13
_atom_site_aniso_U_12
C1 0.009(2) 0.015(2) 0.011(2) 0.0026(18) 0.0022(17) 0.0074(18)
C2 0.011(2) 0.015(2) 0.017(2) 0.0075(19) 0.0003(18) 0.0042(19)
C3 0.017(2) 0.016(2) 0.014(2) 0.0007(19) 0.0023(19) 0.003(2)
C4 0.014(2) 0.014(2) 0.017(2) 0.0017(19) 0.0041(18) 0.0052(19)
C5 0.015(2) 0.025(3) 0.019(2) 0.003(2) 0.0036(19) -0.002(2)
C6 0.017(2) 0.025(3) 0.021(2) 0.002(2) -0.0024(19) -0.014(2)
C7 0.023(3) 0.028(3) 0.017(2) -0.003(2) 0.000(2) -0.007(2)
C8 0.016(2) 0.030(3) 0.010(2) 0.000(2) 0.0032(19) -0.004(2)
C9 0.010(2) 0.018(2) 0.016(2) 0.0077(19) -0.0015(18) 0.0034(19)
C10 0.010(2) 0.018(2) 0.010(2) 0.0027(18) 0.0000(17) 0.0008(19)
C11 0.010(2) 0.015(2) 0.011(2) -0.0020(18) 0.0006(17) -0.0006(18)
C12 0.006(2) 0.015(2) 0.013(2) -0.0038(18) -0.0008(17) -0.0024(17)
C13 0.017(2) 0.018(2) 0.015(2) 0.005(2) 0.0041(19) 0.001(2)
C14 0.018(3) 0.021(3) 0.014(2) -0.003(2) 0.0081(19) 0.001(2)
C15 0.013(2) 0.020(3) 0.022(3) -0.007(2) 0.007(2) -0.003(2)
C16 0.020(3) 0.029(3) 0.029(3) -0.003(2) 0.008(2) 0.010(2)
C17 0.022(3) 0.020(3) 0.028(3) -0.003(2) 0.002(2) 0.008(2)
C18 0.020(3) 0.016(3) 0.022(3) 0.000(2) 0.005(2) -0.002(2)
C19 0.012(2) 0.011(2) 0.013(2) -0.0008(18) -0.0018(17) -0.0011(18)
N21 0.0123(19) 0.014(2) 0.0098(18) 0.0032(15) 0.0004(15) -0.0036(16)
C20 0.012(2) 0.013(2) 0.016(2) -0.0014(18) 0.0025(18) -0.0003(19)
C22 0.012(2) 0.015(2) 0.014(2) 0.0051(19) 0.0006(18) 0.0012(19)
C23 0.014(2) 0.015(2) 0.018(2) 0.008(2) 0.0052(19) 0.0010(19)
N24 0.013(2) 0.021(2) 0.014(2) -0.0018(17) -0.0018(16) -0.0031(17)
C25 0.016(2) 0.020(3) 0.028(3) -0.007(2) -0.003(2) 0.002(2)
C26 0.011(2) 0.027(3) 0.032(3) 0.002(2) 0.003(2) -0.008(2)
C27 0.010(2) 0.032(3) 0.036(3) 0.010(3) 0.002(2) 0.000(2)
C28 0.014(2) 0.018(3) 0.030(3) 0.005(2) 0.004(2) 0.002(2)
N29 0.0081(18) 0.020(2) 0.0060(18) 0.0014(16) 0.0009(14) 0.0000(16)
C30 0.018(3) 0.015(2) 0.015(2) -0.0047(19) 0.005(2) 0.001(2)
C31 0.011(2) 0.022(3) 0.011(2) -0.003(2) 0.0022(17) -0.001(2)
N32 0.0121(19) 0.016(2) 0.0152(18) 0.0010(16) -0.0010(15) 0.0019(16)
C33 0.014(2) 0.016(2) 0.018(2) 0.000(2) -0.0003(19) 0.003(2)
C34 0.014(2) 0.023(3) 0.023(2) 0.001(2) 0.004(2) 0.009(2)
C35 0.010(2) 0.033(3) 0.029(3) -0.005(2) 0.005(2) -0.001(2)
C36 0.012(3) 0.026(3) 0.033(3) -0.003(2) 0.001(2) -0.006(2)
Cu1 0.0079(3) 0.0141(3) 0.0167(3) 0.0012(2) 0.0022(2) 0.0006(2)
Cu2 0.0082(3) 0.0147(3) 0.0161(3) -0.0030(2) 0.0009(2) -0.0003(2)
Cl1 0.0096(5) 0.0201(6) 0.0160(5) 0.0025(5) 0.0028(4) -0.0006(5)
Cl2 0.0096(5) 0.0206(7) 0.0152(5) -0.0019(4) 0.0029(4) 0.0008(4)
Cl3 0.0179(6) 0.0153(6) 0.0277(7) 0.0046(5) -0.0019(5) -0.0006(5)
Cl4 0.0183(6) 0.0265(7) 0.0279(7) -0.0130(5) 0.0047(5) -0.0033(5)
C41 0.047(4) 0.041(4) 0.048(4) -0.003(3) -0.002(3) -0.002(3)
Cl42 0.0544(12) 0.0743(14) 0.0424(10) -0.0062(10) 0.0024(9) 0.0115(11)
Cl43 0.0890(19) 0.0376(12) 0.150(3) -0.0120(15) -0.0172(18) -0.0046(12)

loop_
_atom_type_symbol
_atom_type_description
_atom_type_scat_dispersion_real
_atom_type_scat_dispersion_imag
_atom_type_scat_source
C C 0.0033 0.0016 'International Tables Vol C Tables 4.2.6.8 and 6.1.1.4'
H H 0.0000 0.0000 'International Tables Vol C Tables 4.2.6.8 and 6.1.1.4'
N N 0.0061 0.0033 'International Tables Vol C Tables 4.2.6.8 and 6.1.1.4'
Cl Cl 0.1484 0.1585 'International Tables Vol C Tables 4.2.6.8 and 6.1.1.4'
Cu Cu 0.3201 1.2651 'International Tables Vol C Tables 4.2.6.8 and 6.1.1.4'

loop_
_geom_angle_atom_site_label_1
_geom_angle_atom_site_label_2
_geom_angle_atom_site_label_3
_geom_angle
_geom_angle_site_symmetry_1
_geom_angle_site_symmetry_3
_geom_angle_publ_flag
C2 C1 C9 118.9(4) . . ?
C2 C1 C11 120.9(4) . . ?
C9 C1 C11 120.1(4) . . ?
C1 C2 C3 122.5(5) . . ?
C1 C2 N21 121.1(4) . . ?
C3 C2 N21 116.4(4) . . ?
C4 C3 C2 119.1(5) . . ?
C3 C4 C10 120.8(4) . . ?
C6 C5 C10 120.7(5) . . ?
C5 C6 C7 120.7(5) . . ?
C8 C7 C6 119.4(5) . . ?
C7 C8 C9 121.5(5) . . ?
C8 C9 C10 118.3(4) . . ?
C8 C9 C1 122.5(4) . . ?
C10 C9 C1 119.2(4) . . ?
C9 C10 C5 119.3(4) . . ?
C9 C10 C4 119.1(4) . . ?
C5 C10 C4 121.5(4) . . ?
C12 C11 C19 118.3(4) . . ?
C12 C11 C1 120.5(4) . . ?
C19 C11 C1 121.1(4) . . ?
C11 C12 C13 122.5(4) . . ?
C11 C12 N29 123.0(4) . . ?
C13 C12 N29 114.5(4) . . ?
C14 C13 C12 119.2(5) . . ?
C13 C14 C20 121.4(4) . . ?
C16 C15 C20 120.8(5) . . ?
C15 C16 C17 120.2(5) . . ?
C18 C17 C16 120.4(5) . . ?
C17 C18 C19 121.4(5) . . ?
C18 C19 C20 117.5(4) . . ?
C18 C19 C11 122.8(4) . . ?
C20 C19 C11 119.7(4) . . ?
C22 N21 C2 117.5(4) . . ?
C22 N21 Cu2 112.5(3) . . ?
C2 N21 Cu2 130.0(3) . . ?
C14 C20 C15 121.6(4) . . ?
C14 C20 C19 118.8(4) . . ?
C15 C20 C19 119.6(4) . . ?
N21 C22 C23 119.1(5) . . ?
N24 C23 C28 123.6(5) . . ?
N24 C23 C22 113.8(4) . . ?
C28 C23 C22 122.5(5) . . ?
C25 N24 C23 118.1(4) . . ?
C25 N24 Cu2 127.8(4) . . ?
C23 N24 Cu2 114.0(3) . . ?
N24 C25 C26 122.1(5) . . ?
C27 C26 C25 119.1(5) . . ?
C26 C27 C28 119.6(5) . . ?
C23 C28 C27 117.5(5) . . ?
C30 N29 C12 118.5(4) . . ?
C30 N29 Cu1 113.6(3) . . ?
C12 N29 Cu1 127.9(3) . . ?
N29 C30 C31 117.3(5) . . ?
N32 C31 C36 122.0(5) . . ?
N32 C31 C30 114.8(4) . . ?
C36 C31 C30 123.2(5) . . ?
C33 N32 C31 118.4(4) . . ?
C33 N32 Cu1 127.2(3) . . ?
C31 N32 Cu1 114.2(3) . . ?
N32 C33 C34 123.2(5) . . ?
C35 C34 C33 118.6(5) . . ?
C34 C35 C36 119.1(5) . . ?
C31 C36 C35 118.7(5) . . ?
N32 Cu1 N29 79.68(16) . . ?
N32 Cu1 Cl3 93.75(12) . . ?
N29 Cu1 Cl3 150.05(11) . . ?
N32 Cu1 Cl1 170.96(12) . . ?
N29 Cu1 Cl1 93.94(11) . . ?
Cl3 Cu1 Cl1 94.93(5) . . ?
N32 Cu1 Cl2 86.13(11) . . ?
N29 Cu1 Cl2 96.10(11) . . ?
Cl3 Cu1 Cl2 112.71(5) . . ?
Cl1 Cu1 Cl2 88.22(4) . . ?
N24 Cu2 N21 80.50(17) . . ?
N24 Cu2 Cl4 92.61(12) . . ?
N21 Cu2 Cl4 150.01(12) . . ?
N24 Cu2 Cl2 172.25(12) . . ?
N21 Cu2 Cl2 94.24(12) . . ?
Cl4 Cu2 Cl2 94.75(5) . . ?
N24 Cu2 Cl1 86.89(12) . . ?
N21 Cu2 Cl1 95.43(11) . . ?
Cl4 Cu2 Cl1 113.43(5) . . ?
Cl2 Cu2 Cl1 87.95(4) . . ?
Cu1 Cl1 Cu2 91.69(4) . . ?
Cu2 Cl2 Cu1 91.43(4) . . ?
Cl43 C41 Cl42 111.5(4) . . ?

loop_
_geom_bond_atom_site_label_1
_geom_bond_atom_site_label_2
_geom_bond_distance
_geom_bond_site_symmetry_2
_geom_bond_publ_flag
C1 C2 1.361(7) . ?
C1 C9 1.430(7) . ?
C1 C11 1.501(6) . ?
C2 C3 1.407(6) . ?
C2 N21 1.445(6) . ?
C3 C4 1.365(7) . ?
C4 C10 1.422(7) . ?
C5 C6 1.355(7) . ?
C5 C10 1.417(7) . ?
C6 C7 1.407(7) . ?
C7 C8 1.374(7) . ?
C8 C9 1.406(7) . ?
C9 C10 1.414(6) . ?
C11 C12 1.374(6) . ?
C11 C19 1.432(6) . ?
C12 C13 1.413(6) . ?
C12 N29 1.437(6) . ?
C13 C14 1.369(7) . ?
C14 C20 1.409(7) . ?
C15 C16 1.352(8) . ?
C15 C20 1.414(6) . ?
C16 C17 1.408(8) . ?
C17 C18 1.365(7) . ?
C18 C19 1.410(7) . ?
C19 C20 1.429(6) . ?
N21 C22 1.266(6) . ?
N21 Cu2 2.053(4) . ?
C22 C23 1.460(7) . ?
C23 N24 1.345(6) . ?
C23 C28 1.385(7) . ?
N24 C25 1.334(7) . ?
N24 Cu2 2.005(4) . ?
C25 C26 1.397(7) . ?
C26 C27 1.370(8) . ?
C27 C28 1.393(7) . ?
N29 C30 1.284(6) . ?
N29 Cu1 2.070(4) . ?
C30 C31 1.454(7) . ?
C31 N32 1.355(6) . ?
C31 C36 1.379(7) . ?
N32 C33 1.322(6) . ?
N32 Cu1 2.009(4) . ?
C33 C34 1.382(7) . ?
C34 C35 1.377(8) . ?
C35 C36 1.389(7) . ?
Cu1 Cl3 2.2455(14) . ?
Cu1 Cl1 2.2535(12) . ?
Cu1 Cl2 2.6052(13) . ?
Cu2 Cl4 2.2246(14) . ?
Cu2 Cl2 2.2655(12) . ?
Cu2 Cl1 2.6055(12) . ?
C41 Cl43 1.736(8) . ?
C41 Cl42 1.801(7) . ?

loop_
_geom_torsion_atom_site_label_1
_geom_torsion_atom_site_label_2
_geom_torsion_atom_site_label_3
_geom_torsion_atom_site_label_4
_geom_torsion
_geom_torsion_site_symmetry_1
_geom_torsion_site_symmetry_2
_geom_torsion_site_symmetry_3
_geom_torsion_site_symmetry_4
_geom_torsion_publ_flag
C9 C1 C11 C19 -82.6(6) . . . . ?
